data_7117102
loop_
_publ_author_name
'Baddigam Kiran Reddy'
'Santosh C. Gadekar'
'Venkataramanarao G. Anand'

_publ_section_title
;
 Non-covalent composites of antiaromatic isophlorin-fullerene
;
_journal_name_full Chem.Commun.
_journal_page_first 8276
_journal_paper_doi 10.1039/C5cc00771B
_journal_volume 51
_journal_year 2015
_chemical_formula_moiety 'C60, C44 H8 F20 O4, 8(C6 H6)'
_chemical_formula_sum 'C76 H28 F10 O2'
_chemical_formula_weight 1162.98
_space_group_crystal_system tetragonal
_space_group_IT_number 88
_space_group_name_Hall '-I 4ad'
_space_group_name_H-M_alt 'I 41/a'
_symmetry_space_group_name_Hall '-I 4ad'
_symmetry_space_group_name_H-M 'I 41/a :2'
_atom_sites_solution_hydrogens geom
_audit_creation_method SHELXL-2014/6
_audit_update_record
;
2015-03-13 deposited with the CCDC.
2015-04-06 downloaded from the CCDC.
;
_cell_angle_alpha 90
_cell_angle_beta 90
_cell_angle_gamma 90
_cell_formula_units_Z 8
_cell_length_a 28.7283(16)
_cell_length_b 28.7283(16)
_cell_length_c 12.1809(9)
_cell_measurement_reflns_used 4454
_cell_measurement_temperature 100(2)
_cell_measurement_theta_max 27.83
_cell_measurement_theta_min 2.30
_cell_volume 10053.1(11)
_computing_cell_refinement 'Bruker SAINT'
_computing_data_collection 'Bruker APEX2'
_computing_data_reduction 'Bruker SAINT'
_computing_molecular_graphics 'Bruker SHELXTL'
_computing_publication_material 'Bruker SHELXTL'
_computing_structure_refinement 'SHELXL-2014/6 (Sheldrick, 2014)'
_computing_structure_solution 'SHELXS-97 (Sheldrick 2008)'
_diffrn_ambient_temperature 100(2)
_diffrn_measured_fraction_theta_full 1.000
_diffrn_measured_fraction_theta_max 0.997
_diffrn_measurement_device_type 'Bruker APEX-II CCD'
_diffrn_measurement_method '\f and \w scans'
_diffrn_radiation_type MoK\a
_diffrn_radiation_wavelength 0.71073
_diffrn_reflns_av_R_equivalents 0.0642
_diffrn_reflns_av_unetI/netI 0.0628
_diffrn_reflns_Laue_measured_fraction_full 1.000
_diffrn_reflns_Laue_measured_fraction_max 0.997
_diffrn_reflns_limit_h_max 37
_diffrn_reflns_limit_h_min -38
_diffrn_reflns_limit_k_max 38
_diffrn_reflns_limit_k_min -33
_diffrn_reflns_limit_l_max 16
_diffrn_reflns_limit_l_min -9
_diffrn_reflns_number 28361
_diffrn_reflns_point_group_measured_fraction_full 1.000
_diffrn_reflns_point_group_measured_fraction_max 0.997
_diffrn_reflns_theta_full 25.242
_diffrn_reflns_theta_max 28.293
_diffrn_reflns_theta_min 1.418
_exptl_absorpt_coefficient_mu 0.117
_exptl_absorpt_correction_T_max 0.993
_exptl_absorpt_correction_T_min 0.986
_exptl_absorpt_correction_type multi-scan
_exptl_absorpt_process_details 'multi-scan absorption correction'
_exptl_crystal_colour Black
_exptl_crystal_density_diffrn 1.537
_exptl_crystal_description Block
_exptl_crystal_F_000 4720
_exptl_crystal_recrystallization_method 'Vapour Deposition'
_exptl_crystal_size_max 0.220
_exptl_crystal_size_mid 0.103
_exptl_crystal_size_min 0.062
_refine_diff_density_max 0.700
_refine_diff_density_min -0.619
_refine_diff_density_rms 0.104
_refine_ls_extinction_coef .
_refine_ls_extinction_method none
_refine_ls_goodness_of_fit_ref 1.234
_refine_ls_hydrogen_treatment constr
_refine_ls_matrix_type full
_refine_ls_number_parameters 412
_refine_ls_number_reflns 6229
_refine_ls_number_restraints 96
_refine_ls_restrained_S_all 1.227
_refine_ls_R_factor_all 0.1071
_refine_ls_R_factor_gt 0.0648
_refine_ls_shift/su_max 0.000
_refine_ls_shift/su_mean 0.000
_refine_ls_structure_factor_coef Fsqd
_refine_ls_weighting_details 'w=1/[\s^2^(Fo^2^)+(0.1000P)^2^] where P=(Fo^2^+2Fc^2^)/3'
_refine_ls_weighting_scheme calc
_refine_ls_wR_factor_gt 0.1841
_refine_ls_wR_factor_ref 0.2043
_reflns_Friedel_coverage 0.000
_reflns_Friedel_fraction_full .
_reflns_Friedel_fraction_max .
_reflns_number_gt 4092
_reflns_number_total 6229
_reflns_threshold_expression 'I > 2\s(I)'
_cod_data_source_file c5cc00771b2.cif
_cod_data_source_block 3.C60
_cod_original_cell_volume 10053.1(13)
_cod_database_code 7117102
_shelx_space_group_comment
;
The symmetry employed for this shelxl refinement is uniquely defined
by the following loop, which should always be used as a source of
symmetry information in preference to the above space-group names.
They are only intended as comments.
;
_shelx_estimated_absorpt_t_min 0.975
_shelx_estimated_absorpt_t_max 0.993
_shelxl_version_number 2014/6

loop_
_space_group_symop_operation_xyz
'x, y, z'
'-x+1/2, -y, z+1/2'
'-y+3/4, x+1/4, z+1/4'
'y+3/4, -x+3/4, z+3/4'
'x+1/2, y+1/2, z+1/2'
'-x+1, -y+1/2, z+1'
'-y+5/4, x+3/4, z+3/4'
'y+5/4, -x+5/4, z+5/4'
'-x, -y, -z'
'x-1/2, y, -z-1/2'
'y-3/4, -x-1/4, -z-1/4'
'-y-3/4, x-3/4, -z-3/4'
'-x+1/2, -y+1/2, -z+1/2'
'x, y+1/2, -z'
'y-1/4, -x+1/4, -z+1/4'
'-y-1/4, x-1/4, -z-1/4'

loop_
_atom_site_label
_atom_site_type_symbol
_atom_site_fract_x
_atom_site_fract_y
_atom_site_fract_z
_atom_site_U_iso_or_equiv
_atom_site_adp_type
_atom_site_occupancy
_atom_site_site_symmetry_order
_atom_site_calc_flag
_atom_site_refinement_flags_posn
_atom_site_refinement_flags_adp
_atom_site_refinement_flags_occupancy
_atom_site_disorder_assembly
_atom_site_disorder_group
C1 C 0.02376(7) 0.14480(7) 0.1348(2) 0.0129(5) Uani 1 1 d . . . . .
C2 C 0.06143(8) 0.11445(8) 0.1490(2) 0.0172(5) Uani 1 1 d . . . . .
H2 H 0.0598 0.0816 0.1577 0.021 Uiso 1 1 calc R U . . .
C3 C 0.10125(8) 0.14116(8) 0.1480(2) 0.0189(5) Uani 1 1 d . . . . .
H3 H 0.1322 0.1301 0.1558 0.023 Uiso 1 1 calc R U . . .
C4 C 0.08777(7) 0.18749(7) 0.1333(2) 0.0134(5) Uani 1 1 d . . . . .
C5 C 0.11662(7) 0.22646(7) 0.1236(2) 0.0136(5) Uani 1 1 d . . . . .
C6 C 0.16764(7) 0.21604(7) 0.1240(2) 0.0146(5) Uani 1 1 d . . . . .
C7 C 0.19078(8) 0.20422(8) 0.2201(2) 0.0173(5) Uani 1 1 d . . . . .
C8 C 0.23769(8) 0.19443(8) 0.2222(2) 0.0212(5) Uani 1 1 d . . . . .
C9 C 0.26350(8) 0.19728(8) 0.1270(2) 0.0239(6) Uani 1 1 d . . . . .
C10 C 0.24178(8) 0.20905(8) 0.0295(2) 0.0214(6) Uani 1 1 d . . . . .
C11 C 0.19452(8) 0.21759(7) 0.0291(2) 0.0172(5) Uani 1 1 d . . . . .
C12 C 0.74785(11) 0.58706(11) 0.0395(3) 0.0405(8) Uani 1 1 d . . . . .
H12 H 0.7355 0.5592 0.0092 0.049 Uiso 1 1 calc R U . . .
C13 C 0.71992(11) 0.62583(12) 0.0517(3) 0.0429(8) Uani 1 1 d . . . . .
H13 H 0.6884 0.6247 0.0283 0.051 Uiso 1 1 calc R U . . .
C14 C 0.73735(11) 0.66626(11) 0.0976(3) 0.0427(8) Uani 1 1 d . . . . .
H14 H 0.7178 0.6927 0.1062 0.051 Uiso 1 1 calc R U . . .
C15 C 0.78328(11) 0.66804(12) 0.1307(3) 0.0433(8) Uani 1 1 d . . . . .
H15 H 0.7955 0.6957 0.1622 0.052 Uiso 1 1 calc R U . . .
C16 C 0.81145(11) 0.62940(12) 0.1181(3) 0.0438(9) Uani 1 1 d . . . . .
H16 H 0.8430 0.6305 0.1412 0.053 Uiso 1 1 calc R U . . .
C17 C 0.79384(11) 0.58908(12) 0.0717(3) 0.0407(8) Uani 1 1 d . . . . .
H17 H 0.8135 0.5628 0.0621 0.049 Uiso 1 1 calc R U . . .
C18 C 0.25810(11) 0.57015(13) 0.0335(3) 0.0480(9) Uani 1 1 d . . . . .
H18 H 0.2891 0.5600 0.0216 0.058 Uiso 1 1 calc R U . . .
C19 C 0.24891(12) 0.60295(13) 0.1119(3) 0.0498(10) Uani 1 1 d . . . . .
H19 H 0.2737 0.6155 0.1541 0.060 Uiso 1 1 calc R U . . .
C20 C 0.20399(12) 0.61812(11) 0.1305(3) 0.0395(8) Uani 1 1 d . . . . .
H20 H 0.1978 0.6410 0.1848 0.047 Uiso 1 1 calc R U . . .
C21 C 0.16818(10) 0.59953(10) 0.0691(3) 0.0363(7) Uani 1 1 d . . . . .
H21 H 0.1371 0.6095 0.0815 0.044 Uiso 1 1 calc R U . . .
C22 C 0.17731(11) 0.56646(10) -0.0103(3) 0.0405(8) Uani 1 1 d . . . . .
H22 H 0.1525 0.5538 -0.0525 0.049 Uiso 1 1 calc R U . . .
C23 C 0.22225(13) 0.55186(12) -0.0283(3) 0.0482(9) Uani 1 1 d . . . . .
H23 H 0.2286 0.5292 -0.0832 0.058 Uiso 1 1 calc R U . . .
C24 C 0.56443(9) 0.34503(10) -0.0185(3) 0.0341(7) Uani 1 1 d . U . . .
C25 C 0.55814(11) 0.31727(9) 0.0765(3) 0.0369(8) Uani 1 1 d . U . . .
C26 C 0.51355(11) 0.31267(9) 0.1229(2) 0.0308(7) Uani 1 1 d . U . . .
C27 C 0.47561(11) 0.33554(9) 0.0758(3) 0.0338(4) Uani 1 1 d . U . . .
C28 C 0.48142(11) 0.36323(9) -0.0187(3) 0.0338(4) Uani 1 1 d . U . . .
C29 C 0.52560(11) 0.36792(9) -0.0656(3) 0.0338(4) Uani 1 1 d . U . . .
C31 C 0.40516(10) 0.31416(9) -0.0184(3) 0.0326(7) Uani 1 1 d . U . . .
C32 C 0.43282(9) 0.30821(11) 0.0754(3) 0.0368(8) Uani 1 1 d . U . . .
C33 C 0.43755(9) 0.26363(12) 0.1227(2) 0.0308(7) Uani 1 1 d . U . . .
C34 C 0.41453(10) 0.22547(10) 0.0755(3) 0.0368(8) Uani 1 1 d . U . . .
C36 C 0.38212(9) 0.27595(13) -0.0652(3) 0.0379(8) Uani 1 1 d . U . . .
C37 C 0.38699(9) 0.23135(10) -0.0182(3) 0.0331(7) Uani 1 1 d . U . . .
F1 F 0.16743(5) 0.20199(5) 0.31557(13) 0.0255(4) Uani 1 1 d . . . . .
F2 F 0.25835(5) 0.18275(6) 0.31705(15) 0.0332(4) Uani 1 1 d . . . . .
F3 F 0.30906(5) 0.18834(6) 0.12850(15) 0.0350(4) Uani 1 1 d . . . . .
F4 F 0.26663(5) 0.21200(5) -0.06328(15) 0.0318(4) Uani 1 1 d . . . . .
F5 F 0.17414(5) 0.22780(5) -0.06686(13) 0.0244(4) Uani 1 1 d . . . . .
O1 O 0.03984(5) 0.18988(5) 0.12679(13) 0.0130(4) Uani 1 1 d . . . . .
C39 C 0.4869(2) 0.27018(19) 0.1598(4) 0.0193(10) Uani 0.5 1 d . . P A 1
C40 C 0.4348(2) 0.35215(18) -0.1820(5) 0.0207(11) Uani 0.5 1 d . . P B 1
C41 C 0.4347(2) 0.35172(18) -0.0681(5) 0.0234(11) Uani 0.5 1 d . . P B 1
C39' C 0.52047(19) 0.2628(2) 0.1586(4) 0.0189(10) Uani 0.5 1 d . . P A 2
C40' C 0.61526(17) 0.2946(2) -0.1248(6) 0.0239(11) Uani 0.5 1 d . . P C 2
C41' C 0.58903(18) 0.33563(19) -0.1254(6) 0.0234(11) Uani 0.5 1 d . . P C 2

loop_
_atom_site_aniso_label
_atom_site_aniso_U_11
_atom_site_aniso_U_22
_atom_site_aniso_U_33
_atom_site_aniso_U_23
_atom_site_aniso_U_13
_atom_site_aniso_U_12
C1 0.0160(10) 0.0120(10) 0.0106(13) -0.0010(8) 0.0007(8) -0.0023(8)
C2 0.0185(11) 0.0126(10) 0.0204(14) -0.0011(9) -0.0011(9) 0.0023(8)
C3 0.0147(11) 0.0168(11) 0.0252(15) 0.0006(10) -0.0008(10) 0.0028(8)
C4 0.0129(10) 0.0163(10) 0.0109(13) -0.0023(9) -0.0001(8) 0.0012(8)
C5 0.0131(10) 0.0174(10) 0.0103(13) 0.0008(9) -0.0008(8) 0.0004(8)
C6 0.0141(10) 0.0126(10) 0.0170(14) -0.0015(9) -0.0004(9) -0.0006(8)
C7 0.0165(11) 0.0178(11) 0.0176(15) -0.0003(9) 0.0029(9) -0.0013(8)
C8 0.0150(11) 0.0240(12) 0.0246(16) 0.0028(10) -0.0070(10) -0.0004(9)
C9 0.0111(10) 0.0234(12) 0.0371(18) 0.0032(11) 0.0016(10) -0.0006(9)
C10 0.0175(11) 0.0215(11) 0.0252(16) 0.0019(10) 0.0082(10) -0.0004(9)
C11 0.0176(11) 0.0161(10) 0.0180(14) 0.0023(9) 0.0001(9) 0.0022(8)
C12 0.0437(18) 0.0457(18) 0.032(2) -0.0007(14) -0.0001(15) -0.0080(14)
C13 0.0304(15) 0.062(2) 0.036(2) 0.0036(16) -0.0010(14) -0.0041(14)
C14 0.0439(18) 0.0411(17) 0.043(2) 0.0123(15) 0.0021(15) -0.0026(14)
C15 0.0463(18) 0.0407(17) 0.043(2) 0.0096(15) -0.0007(15) -0.0159(14)
C16 0.0309(15) 0.062(2) 0.039(2) 0.0204(17) -0.0023(14) -0.0119(15)
C17 0.0409(17) 0.0471(18) 0.034(2) 0.0089(15) 0.0061(14) 0.0032(14)
C18 0.0346(17) 0.063(2) 0.047(3) 0.0189(19) 0.0105(16) 0.0145(15)
C19 0.0430(19) 0.061(2) 0.045(2) 0.0203(18) -0.0182(16) -0.0112(16)
C20 0.056(2) 0.0351(16) 0.0276(19) 0.0071(13) -0.0032(15) 0.0010(14)
C21 0.0332(15) 0.0390(16) 0.037(2) 0.0116(14) 0.0044(13) 0.0039(12)
C22 0.0505(19) 0.0311(15) 0.040(2) 0.0029(14) -0.0153(16) 0.0007(13)
C23 0.064(2) 0.0467(19) 0.034(2) 0.0034(16) 0.0027(17) 0.0213(16)
C24 0.0322(14) 0.0339(15) 0.036(2) -0.0211(13) 0.0097(13) -0.0193(11)
C25 0.0419(16) 0.0269(14) 0.042(2) -0.0201(13) -0.0272(14) 0.0052(12)
C26 0.0609(19) 0.0224(13) 0.0091(14) -0.0074(10) -0.0015(13) -0.0102(12)
C27 0.0502(10) 0.0217(7) 0.0295(11) -0.0150(7) 0.0001(8) -0.0028(7)
C28 0.0502(10) 0.0217(7) 0.0295(11) -0.0150(7) 0.0001(8) -0.0028(7)
C29 0.0502(10) 0.0217(7) 0.0295(11) -0.0150(7) 0.0001(8) -0.0028(7)
C31 0.0302(14) 0.0330(14) 0.0345(19) 0.0064(13) 0.0200(13) 0.0181(11)
C32 0.0280(14) 0.0415(16) 0.041(2) -0.0280(14) 0.0193(13) -0.0056(12)
C33 0.0211(12) 0.0617(19) 0.0096(14) -0.0029(13) 0.0084(10) 0.0075(12)
C34 0.0361(16) 0.0351(15) 0.039(2) 0.0158(14) 0.0294(14) 0.0063(12)
C36 0.0131(12) 0.083(2) 0.0181(16) 0.0015(15) 0.0020(10) 0.0155(13)
C37 0.0152(12) 0.0458(16) 0.038(2) -0.0158(14) 0.0141(12) -0.0114(11)
F1 0.0193(7) 0.0411(9) 0.0162(9) 0.0025(7) -0.0010(6) 0.0044(6)
F2 0.0203(7) 0.0469(10) 0.0322(11) 0.0095(8) -0.0105(7) 0.0041(6)
F3 0.0105(7) 0.0416(9) 0.0528(13) 0.0126(8) 0.0018(7) 0.0037(6)
F4 0.0228(8) 0.0391(9) 0.0336(11) 0.0049(7) 0.0144(7) 0.0026(6)
F5 0.0225(7) 0.0336(8) 0.0170(9) 0.0043(6) 0.0022(6) 0.0031(6)
O1 0.0124(7) 0.0121(7) 0.0146(9) -0.0010(6) 0.0004(6) 0.0000(5)
C39 0.026(3) 0.024(3) 0.008(3) -0.001(2) 0.001(2) -0.005(2)
C40 0.025(3) 0.020(2) 0.018(3) -0.004(2) -0.005(3) 0.009(2)
C41 0.029(3) 0.019(2) 0.022(3) -0.008(2) 0.002(3) 0.012(2)
C39' 0.026(3) 0.026(3) 0.004(3) -0.0020(19) -0.001(2) 0.004(2)
C40' 0.015(2) 0.037(3) 0.020(3) 0.006(3) 0.003(2) -0.010(2)
C41' 0.021(3) 0.024(3) 0.025(4) 0.002(3) 0.005(3) -0.011(2)

loop_
_atom_type_symbol
_atom_type_description
_atom_type_scat_dispersion_real
_atom_type_scat_dispersion_imag
_atom_type_scat_source
C C 0.0033 0.0016 'International Tables Vol C Tables 4.2.6.8 and 6.1.1.4'
H H 0.0000 0.0000 'International Tables Vol C Tables 4.2.6.8 and 6.1.1.4'
O O 0.0106 0.0060 'International Tables Vol C Tables 4.2.6.8 and 6.1.1.4'
F F 0.0171 0.0103 'International Tables Vol C Tables 4.2.6.8 and 6.1.1.4'

loop_
_geom_angle_atom_site_label_1
_geom_angle_atom_site_label_2
_geom_angle_atom_site_label_3
_geom_angle
_geom_angle_site_symmetry_1
_geom_angle_site_symmetry_3
O1 C1 C2 109.55(18) . .
O1 C1 C5 122.67(18) . 15
C2 C1 C5 127.8(2) . 15
C3 C2 C1 107.09(19) . .
C2 C3 C4 107.55(19) . .
O1 C4 C3 109.33(18) . .
O1 C4 C5 123.13(19) . .
C3 C4 C5 127.5(2) . .
C4 C5 C1 130.1(2) . 12_666
C4 C5 C6 114.85(18) . .
C1 C5 C6 115.08(18) 12_666 .
C7 C6 C11 116.3(2) . .
C7 C6 C5 121.4(2) . .
C11 C6 C5 122.4(2) . .
F1 C7 C8 117.5(2) . .
F1 C7 C6 120.2(2) . .
C8 C7 C6 122.3(2) . .
F2 C8 C7 120.0(2) . .
F2 C8 C9 120.1(2) . .
C7 C8 C9 119.9(2) . .
F3 C9 C8 120.3(2) . .
F3 C9 C10 120.1(2) . .
C8 C9 C10 119.6(2) . .
F4 C10 C11 120.7(2) . .
F4 C10 C9 120.0(2) . .
C11 C10 C9 119.4(2) . .
F5 C11 C10 118.2(2) . .
F5 C11 C6 119.3(2) . .
C10 C11 C6 122.5(2) . .
C17 C12 C13 119.5(3) . .
C12 C13 C14 120.7(3) . .
C15 C14 C13 119.7(3) . .
C14 C15 C16 119.8(3) . .
C15 C16 C17 120.2(3) . .
C12 C17 C16 120.1(3) . .
C19 C18 C23 120.0(3) . .
C18 C19 C20 120.8(3) . .
C21 C20 C19 119.1(3) . .
C20 C21 C22 120.3(3) . .
C23 C22 C21 120.0(3) . .
C22 C23 C18 119.9(3) . .
C29 C24 C25 119.4(3) . .
C29 C24 C41' 95.9(3) . .
C25 C24 C41' 131.7(3) . .
C29 C24 C40 132.0(3) . 11_665
C25 C24 C40 95.6(3) . 11_665
C26 C25 C24 119.8(3) . .
C26 C25 C34 114.5(3) . 6_554
C24 C25 C34 113.5(3) . 6_554
C27 C26 C25 120.1(3) . .
C27 C26 C39 96.2(3) . .
C25 C26 C39 131.1(3) . .
C27 C26 C39' 131.9(3) . .
C25 C26 C39' 94.9(3) . .
C26 C27 C28 120.6(3) . .
C26 C27 C32 113.9(3) . .
C28 C27 C32 113.6(3) . .
C29 C28 C27 119.7(3) . .
C29 C28 C40' 95.5(3) . 16_655
C27 C28 C40' 132.1(3) . 16_655
C29 C28 C41 131.7(4) . .
C27 C28 C41 95.6(3) . .
C28 C29 C24 120.3(3) . .
C28 C29 C36 114.5(3) . 11_665
C24 C29 C36 113.5(3) . 11_665
C32 C31 C36 120.2(3) . .
C32 C31 C41 95.5(3) . .
C36 C31 C41 131.7(4) . .
C32 C31 C41' 131.3(3) . 16_655
C36 C31 C41' 96.0(3) . 16_655
C31 C32 C33 119.9(3) . .
C31 C32 C27 114.5(3) . .
C33 C32 C27 114.0(3) . .
C34 C33 C32 119.8(3) . .
C34 C33 C39' 95.9(3) . 6_554
C32 C33 C39' 131.3(3) . 6_554
C34 C33 C39 131.8(3) . .
C32 C33 C39 95.7(3) . .
C37 C34 C33 120.4(3) . .
C37 C34 C25 114.4(3) . 6_554
C33 C34 C25 113.6(3) . 6_554
C31 C36 C37 119.9(3) . .
C31 C36 C29 114.4(3) . 16_655
C37 C36 C29 113.5(3) . 16_655
C34 C37 C36 119.8(3) . .
C34 C37 C40' 132.1(3) . 6_554
C36 C37 C40' 95.6(3) . 6_554
C34 C37 C40 96.0(3) . 16_655
C36 C37 C40 131.8(3) . 16_655
C1 O1 C4 106.46(15) . .
C39 C39 C33 114.1(6) 6_554 .
C39 C39 C26 113.8(6) 6_554 .
C33 C39 C26 119.4(4) . .
C41 C40 C37 114.0(6) . 11_665
C41 C40 C24 113.1(6) . 16_655
C37 C40 C24 119.7(4) 11_665 16_655
C40 C41 C31 114.2(6) . .
C40 C41 C28 113.4(6) . .
C31 C41 C28 120.0(4) . .
C39' C39' C33 114.5(6) 6_554 6_554
C39' C39' C26 113.1(6) 6_554 .
C33 C39' C26 120.4(4) 6_554 .
C41' C40' C37 113.6(6) . 6_554
C41' C40' C28 113.3(6) . 11_665
C37 C40' C28 119.9(4) 6_554 11_665
C40' C41' C31 114.1(6) . 11_665
C40' C41' C24 113.6(6) . .
C31 C41' C24 119.4(4) 11_665 .

loop_
_geom_bond_atom_site_label_1
_geom_bond_atom_site_label_2
_geom_bond_distance
_geom_bond_site_symmetry_2
C1 O1 1.378(2) .
C1 C2 1.401(3) .
C1 C5 1.401(3) 15
C2 C3 1.378(3) .
C3 C4 1.398(3) .
C4 O1 1.381(2) .
C4 C5 1.398(3) .
C5 C1 1.402(3) 12_666
C5 C6 1.496(3) .
C6 C7 1.389(3) .
C6 C11 1.391(3) .
C7 F1 1.344(3) .
C7 C8 1.377(3) .
C8 F2 1.341(3) .
C8 C9 1.379(4) .
C9 F3 1.334(3) .
C9 C10 1.383(4) .
C10 F4 1.339(3) .
C10 C11 1.380(3) .
C11 F5 1.340(3) .
C12 C17 1.379(4) .
C12 C13 1.381(5) .
C13 C14 1.383(5) .
C14 C15 1.381(5) .
C15 C16 1.382(5) .
C16 C17 1.384(5) .
C18 C19 1.367(5) .
C18 C23 1.380(5) .
C19 C20 1.381(5) .
C20 C21 1.380(5) .
C21 C22 1.381(5) .
C22 C23 1.375(5) .
C24 C29 1.416(4) .
C24 C25 1.417(5) .
C24 C41' 1.506(7) .
C24 C40 1.507(7) 11_665
C25 C26 1.407(5) .
C25 C34 1.457(4) 6_554
C26 C27 1.396(4) .
C26 C39 1.509(6) .
C26 C39' 1.510(6) .
C27 C28 1.409(4) .
C27 C32 1.459(4) .
C28 C29 1.398(4) .
C28 C40' 1.499(7) 16_655
C28 C41 1.507(7) .
C29 C36 1.453(5) 11_665
C31 C32 1.402(5) .
C31 C36 1.403(5) .
C31 C41 1.501(7) .
C31 C41' 1.502(7) 16_655
C32 C33 1.411(5) .
C33 C34 1.404(5) .
C33 C39' 1.491(6) 6_554
C33 C39 1.501(6) .
C34 C37 1.399(5) .
C34 C25 1.457(4) 6_554
C36 C37 1.410(5) .
C36 C29 1.453(5) 16_655
C37 C40' 1.499(7) 6_554
C37 C40 1.501(7) 16_655
C39 C39 1.381(11) 6_554
C40 C41 1.388(9) .
C40 C37 1.501(7) 11_665
C40 C24 1.507(7) 16_655
C39' C39' 1.387(11) 6_554
C39' C33 1.491(6) 6_554
C40' C41' 1.398(8) .
C40' C37 1.499(7) 6_554
C40' C28 1.499(7) 11_665
C41' C31 1.502(7) 11_665
